data_4125918
loop_
_publ_author_name
'Bezuidenhout, Charl X.'
'Smith, Vincent J.'
'Esterhuysen, Catharine'
'Barbour, Leonard J.'

_publ_section_title
;
 Solvent- and Pressure-Induced Phase Changes in Two 3D Copper
 Glutarate-Based Metal-Organic Frameworks via Glutarate (+gauche &#x21C4;
 -gauche) Conformational Isomerism.
;
_journal_issue 16
_journal_name_full 'Journal of the American Chemical Society'
_journal_page_first 5923
_journal_page_last 5929
_journal_paper_doi 10.1021/jacs.7b01764
_journal_volume 139
_journal_year 2017
_chemical_formula_moiety '0.5(C88 H96 Cu8 N8 O32)'
_chemical_formula_sum 'C44 H48 Cu4 N4 O16'
_chemical_formula_weight 1143.02
_chemical_name_systematic '[Cu2glu2Bpa]n_XH2O'
_space_group_crystal_system monoclinic
_space_group_IT_number 15
_space_group_name_Hall '-C 2yc'
_space_group_name_H-M_alt 'C 1 2/c 1'
_symmetry_space_group_name_Hall '-C 2yc'
_symmetry_space_group_name_H-M 'C 1 2/c 1'
_atom_sites_solution_hydrogens geom
_audit_creation_date 2017-03-28
_audit_creation_method
;
Olex2 1.2
(compiled 2017.03.02 svn.r3394 for OlexSys, GUI svn.r5324)
;
_cell_angle_alpha 90
_cell_angle_beta 90.476(4)
_cell_angle_gamma 90
_cell_formula_units_Z 2
_cell_length_a 23.720(9)
_cell_length_b 11.800(4)
_cell_length_c 9.239(4)
_cell_measurement_reflns_used 860
_cell_measurement_temperature 100(2)
_cell_measurement_theta_max 21.70
_cell_measurement_theta_min 2.92
_cell_volume 2585.9(17)
_computing_cell_refinement 'SAINT v8.27A (Bruker, 2012)'
_computing_data_reduction 'SAINT v8.27A (Bruker, 2012)'
_computing_molecular_graphics 'Olex2 (Dolomanov et al., 2009)'
_computing_publication_material 'Olex2 (Dolomanov et al., 2009)'
_computing_structure_refinement 'ShelXL (Sheldrick, 2015)'
_diffrn_ambient_temperature 100.15
_diffrn_measured_fraction_theta_full 0.996
_diffrn_measured_fraction_theta_max 0.991
_diffrn_measurement_device_type 'Bruker APEX-II CCD'
_diffrn_measurement_method '\f and \w scans'
_diffrn_radiation_monochromator graphite
_diffrn_radiation_type MoK\a
_diffrn_radiation_wavelength 0.71073
_diffrn_reflns_av_R_equivalents 0.0726
_diffrn_reflns_av_unetI/netI 0.0977
_diffrn_reflns_Laue_measured_fraction_full 0.996
_diffrn_reflns_Laue_measured_fraction_max 0.991
_diffrn_reflns_limit_h_max 22
_diffrn_reflns_limit_h_min -30
_diffrn_reflns_limit_k_max 13
_diffrn_reflns_limit_k_min -15
_diffrn_reflns_limit_l_max 11
_diffrn_reflns_limit_l_min -11
_diffrn_reflns_number 7007
_diffrn_reflns_point_group_measured_fraction_full 0.996
_diffrn_reflns_point_group_measured_fraction_max 0.991
_diffrn_reflns_theta_full 26.000
_diffrn_reflns_theta_max 26.989
_diffrn_reflns_theta_min 1.717
_diffrn_standards_number 0
_exptl_absorpt_coefficient_mu 1.690
_exptl_absorpt_correction_T_max 0.894
_exptl_absorpt_correction_T_min 0.757
_exptl_absorpt_correction_type multi-scan
_exptl_absorpt_process_details
;
SADABS-2008/1 (Bruker,2008) was used for absorption correction.
wR2(int) was 0.1116 before and 0.0398 after correction.
The Ratio of minimum to maximum transmission is 0.7623.
The \l/2 correction factor is 0.00001.
;
_exptl_crystal_colour 'clear greenish green'
_exptl_crystal_colour_lustre clear
_exptl_crystal_colour_modifier greenish
_exptl_crystal_colour_primary green
_exptl_crystal_density_diffrn 1.468
_exptl_crystal_description block
_exptl_crystal_F_000 1168
_exptl_crystal_size_max 0.173
_exptl_crystal_size_mid 0.096
_exptl_crystal_size_min 0.067
_refine_diff_density_max 0.504
_refine_diff_density_min -0.643
_refine_diff_density_rms 0.107
_refine_ls_extinction_method none
_refine_ls_goodness_of_fit_ref 0.949
_refine_ls_hydrogen_treatment constr
_refine_ls_matrix_type full
_refine_ls_number_parameters 154
_refine_ls_number_reflns 2793
_refine_ls_number_restraints 0
_refine_ls_restrained_S_all 0.949
_refine_ls_R_factor_all 0.0875
_refine_ls_R_factor_gt 0.0482
_refine_ls_shift/su_max 0.001
_refine_ls_shift/su_mean 0.000
_refine_ls_structure_factor_coef Fsqd
_refine_ls_weighting_details 'w=1/[\s^2^(Fo^2^)+(0.0318P)^2^] where P=(Fo^2^+2Fc^2^)/3'
_refine_ls_weighting_scheme calc
_refine_ls_wR_factor_gt 0.0808
_refine_ls_wR_factor_ref 0.0910
_reflns_Friedel_coverage 0.000
_reflns_number_gt 1810
_reflns_number_total 2793
_reflns_threshold_expression 'I > 2\s(I)'
_cod_data_source_file 1a_prime.cif
_cod_data_source_block 1a_prime
_cod_depositor_comments 'Adding full bibliography for 4125916--4125921.cif.'
_cod_original_cell_volume 2585.7(17)
_cod_database_code 4125918
_shelx_shelxl_version_number 2016/6
_shelx_space_group_comment
;
The symmetry employed for this shelxl refinement is uniquely defined
by the following loop, which should always be used as a source of
symmetry information in preference to the above space-group names.
They are only intended as comments.
;
_shelx_estimated_absorpt_t_max 0.895
_shelx_estimated_absorpt_t_min 0.759
_olex2_refinement_description
;
1. Fixed Uiso
 At 1.2 times of:
  All C(H) groups, All C(H,H) groups
2.a Secondary CH2 refined with riding coordinates:
 C2(H2A,H2B), C4(H4A,H4B), C3(H3A,H3B), C11(H11A,H11B)
2.b Aromatic/amide H refined with riding coordinates:
 C6(H6), C7(H7), C10(H10), C9(H9)
;
_olex2_submission_special_instructions 'No special instructions were received'

loop_
_space_group_symop_operation_xyz
'x, y, z'
'-x, y, -z+1/2'
'x+1/2, y+1/2, z'
'-x+1/2, y+1/2, -z+1/2'
'-x, -y, -z'
'x, -y, z-1/2'
'-x+1/2, -y+1/2, -z'
'x+1/2, -y+1/2, z-1/2'

loop_
_atom_site_label
_atom_site_type_symbol
_atom_site_fract_x
_atom_site_fract_y
_atom_site_fract_z
_atom_site_U_iso_or_equiv
_atom_site_adp_type
_atom_site_occupancy
_atom_site_site_symmetry_order
_atom_site_calc_flag
_atom_site_refinement_flags_posn
Cu1 Cu 0.70537(2) 0.27285(4) 0.92040(5) 0.01462(14) Uani 1 1 d .
O1 O 0.66248(10) 0.2743(2) 1.1024(3) 0.0243(6) Uani 1 1 d .
O3 O 0.75997(10) 0.2501(2) 0.7633(3) 0.0225(7) Uani 1 1 d .
O4 O 0.73519(11) 0.4267(2) 0.9540(3) 0.0215(7) Uani 1 1 d .
N1 N 0.64017(12) 0.3307(3) 0.7738(3) 0.0152(7) Uani 1 1 d .
C1 C 0.68753(16) 0.2580(3) 1.2226(4) 0.0166(9) Uani 1 1 d .
O2 O 0.68734(11) 0.1102(2) 0.9138(3) 0.0240(7) Uani 1 1 d .
C6 C 0.59780(15) 0.2661(3) 0.7284(4) 0.0184(9) Uani 1 1 d .
H6 H 0.595096 0.191515 0.766378 0.022 Uiso 1 1 calc R
C5 C 0.72096(16) 0.0425(3) 0.9793(4) 0.0160(9) Uani 1 1 d .
C8 C 0.56141(15) 0.4083(3) 0.5715(4) 0.0144(9) Uani 1 1 d .
C7 C 0.55725(16) 0.3007(3) 0.6291(4) 0.0196(9) Uani 1 1 d .
H7 H 0.527320 0.251606 0.601287 0.024 Uiso 1 1 calc R
C2 C 0.65212(16) 0.2411(3) 1.3554(4) 0.0190(9) Uani 1 1 d .
H2A H 0.612770 0.264473 1.334916 0.023 Uiso 1 1 calc R
H2B H 0.666892 0.288556 1.435563 0.023 Uiso 1 1 calc R
C10 C 0.64437(16) 0.4340(3) 0.7151(4) 0.0182(9) Uani 1 1 d .
H10 H 0.674978 0.480815 0.744337 0.022 Uiso 1 1 calc R
C4 C 0.70860(17) -0.0818(3) 0.9735(4) 0.0211(10) Uani 1 1 d .
H4A H 0.708237 -0.111189 1.073849 0.025 Uiso 1 1 calc R
H4B H 0.739955 -0.119749 0.922641 0.025 Uiso 1 1 calc R
C9 C 0.60619(15) 0.4763(3) 0.6134(4) 0.0173(9) Uani 1 1 d .
H9 H 0.610773 0.549977 0.573796 0.021 Uiso 1 1 calc R
C3 C 0.65356(16) 0.1159(3) 1.3997(4) 0.0191(9) Uani 1 1 d .
H3A H 0.621954 0.100700 1.466251 0.023 Uiso 1 1 calc R
H3B H 0.647914 0.068462 1.312412 0.023 Uiso 1 1 calc R
C11 C 0.51800(16) 0.4544(3) 0.4639(4) 0.0197(9) Uani 1 1 d .
H11A H 0.493513 0.391986 0.429217 0.024 Uiso 1 1 calc R
H11B H 0.537502 0.487176 0.379296 0.024 Uiso 1 1 calc R

loop_
_atom_site_aniso_label
_atom_site_aniso_U_11
_atom_site_aniso_U_22
_atom_site_aniso_U_33
_atom_site_aniso_U_23
_atom_site_aniso_U_13
_atom_site_aniso_U_12
Cu1 0.0152(2) 0.0135(2) 0.0151(2) 0.0015(2) -0.00273(17) 0.0021(2)
O1 0.0201(15) 0.0342(17) 0.0187(14) 0.0083(14) 0.0016(12) 0.0063(14)
O3 0.0168(14) 0.036(2) 0.0147(14) -0.0040(12) 0.0001(11) 0.0017(12)
O4 0.0248(17) 0.0157(16) 0.0239(16) -0.0006(12) -0.0126(13) 0.0014(12)
N1 0.0169(18) 0.0144(18) 0.0144(17) 0.0018(14) -0.0018(14) 0.0024(14)
C1 0.020(2) 0.007(2) 0.023(2) -0.0004(16) -0.0009(17) 0.0025(16)
O2 0.0253(16) 0.0121(15) 0.0344(18) 0.0010(13) -0.0125(14) -0.0025(12)
C6 0.021(2) 0.017(2) 0.018(2) 0.0034(18) 0.0018(17) -0.0017(18)
C5 0.018(2) 0.019(2) 0.011(2) -0.0004(17) 0.0032(17) -0.0002(18)
C8 0.013(2) 0.022(2) 0.0080(19) -0.0021(16) -0.0009(16) 0.0074(17)
C7 0.015(2) 0.023(3) 0.021(2) -0.0001(18) 0.0010(17) -0.0035(17)
C2 0.018(2) 0.021(3) 0.018(2) 0.0021(17) 0.0046(16) 0.0045(17)
C10 0.016(2) 0.019(2) 0.020(2) 0.0010(18) -0.0028(17) 0.0009(17)
C4 0.030(2) 0.010(2) 0.023(2) 0.0010(17) -0.0084(19) 0.0000(17)
C9 0.021(2) 0.014(2) 0.018(2) 0.0016(17) -0.0038(17) 0.0030(17)
C3 0.020(2) 0.017(2) 0.020(2) 0.0049(18) -0.0021(17) -0.0007(17)
C11 0.019(2) 0.027(3) 0.013(2) 0.0002(18) -0.0027(17) 0.0077(18)

loop_
_atom_type_symbol
_atom_type_description
_atom_type_scat_dispersion_real
_atom_type_scat_dispersion_imag
_atom_type_scat_source
C C 0.0033 0.0016 'International Tables Vol C Tables 4.2.6.8 and 6.1.1.4'
H H 0.0000 0.0000 'International Tables Vol C Tables 4.2.6.8 and 6.1.1.4'
Cu Cu 0.3201 1.2651 'International Tables Vol C Tables 4.2.6.8 and 6.1.1.4'
N N 0.0061 0.0033 'International Tables Vol C Tables 4.2.6.8 and 6.1.1.4'
O O 0.0106 0.0060 'International Tables Vol C Tables 4.2.6.8 and 6.1.1.4'

loop_
_geom_angle_atom_site_label_1
_geom_angle_atom_site_label_2
_geom_angle_atom_site_label_3
_geom_angle
_geom_angle_site_symmetry_1
_geom_angle_site_symmetry_3
O1 Cu1 Cu1 86.77(8) . 7_657
O1 Cu1 N1 99.22(11) . .
O3 Cu1 Cu1 81.54(8) . 7_657
O3 Cu1 O1 167.25(11) . .
O3 Cu1 O4 90.23(11) . .
O3 Cu1 N1 93.02(11) . .
O4 Cu1 Cu1 79.30(8) . 7_657
O4 Cu1 O1 92.57(12) . .
O4 Cu1 N1 93.53(11) . .
N1 Cu1 Cu1 170.92(9) . 7_657
O2 Cu1 Cu1 89.49(8) . 7_657
O2 Cu1 O1 85.50(12) . .
O2 Cu1 O3 89.34(11) . .
O2 Cu1 O4 168.73(10) . .
O2 Cu1 N1 97.74(11) . .
C1 O1 Cu1 120.2(2) . .
C1 O3 Cu1 126.2(3) 7_657 .
C5 O4 Cu1 129.5(2) 7_657 .
C6 N1 Cu1 123.6(3) . .
C6 N1 C10 117.0(3) . .
C10 N1 Cu1 119.2(2) . .
O1 C1 C2 118.2(3) . .
O3 C1 O1 124.0(4) 7_657 .
O3 C1 C2 117.7(3) 7_657 .
C5 O2 Cu1 117.4(2) . .
N1 C6 H6 118.0 . .
N1 C6 C7 124.1(4) . .
C7 C6 H6 118.0 . .
O4 C5 O2 124.2(4) 7_657 .
O4 C5 C4 117.5(3) 7_657 .
O2 C5 C4 118.3(3) . .
C7 C8 C9 118.8(3) . .
C7 C8 C11 122.0(3) . .
C9 C8 C11 119.2(4) . .
C6 C7 H7 120.8 . .
C8 C7 C6 118.3(4) . .
C8 C7 H7 120.8 . .
C1 C2 H2A 109.8 . .
C1 C2 H2B 109.8 . .
C1 C2 C3 109.5(3) . .
H2A C2 H2B 108.2 . .
C3 C2 H2A 109.8 . .
C3 C2 H2B 109.8 . .
N1 C10 H10 118.3 . .
N1 C10 C9 123.4(4) . .
C9 C10 H10 118.3 . .
C5 C4 H4A 108.2 . .
C5 C4 H4B 108.2 . .
C5 C4 C3 116.3(3) . 6
H4A C4 H4B 107.4 . .
C3 C4 H4A 108.2 6 .
C3 C4 H4B 108.2 6 .
C8 C9 C10 118.3(4) . .
C8 C9 H9 120.8 . .
C10 C9 H9 120.8 . .
C2 C3 H3A 109.0 . .
C2 C3 H3B 109.0 . .
C4 C3 C2 113.1(3) 6_556 .
C4 C3 H3A 109.0 6_556 .
C4 C3 H3B 109.0 6_556 .
H3A C3 H3B 107.8 . .
C8 C11 C11 110.1(4) . 5_666
C8 C11 H11A 109.6 . .
C8 C11 H11B 109.6 . .
C11 C11 H11A 109.6 5_666 .
C11 C11 H11B 109.6 5_666 .
H11A C11 H11B 108.2 . .

loop_
_geom_bond_atom_site_label_1
_geom_bond_atom_site_label_2
_geom_bond_distance
_geom_bond_site_symmetry_2
Cu1 Cu1 2.6239(11) 7_657
Cu1 O1 1.972(3) .
Cu1 O3 1.972(3) .
Cu1 O4 1.972(3) .
Cu1 N1 2.158(3) .
Cu1 O2 1.968(3) .
O1 C1 1.270(4) .
O3 C1 1.255(4) 7_657
O4 C5 1.258(4) 7_657
N1 C6 1.327(5) .
N1 C10 1.337(5) .
C1 C2 1.506(5) .
O2 C5 1.277(4) .
C6 H6 0.9500 .
C6 C7 1.385(5) .
C5 C4 1.497(5) .
C8 C7 1.381(5) .
C8 C9 1.384(5) .
C8 C11 1.526(5) .
C7 H7 0.9500 .
C2 H2A 0.9900 .
C2 H2B 0.9900 .
C2 C3 1.533(5) .
C10 H10 0.9500 .
C10 C9 1.392(5) .
C4 H4A 0.9900 .
C4 H4B 0.9900 .
C4 C3 1.522(5) 6
C9 H9 0.9500 .
C3 H3A 0.9900 .
C3 H3B 0.9900 .
C11 C11 1.530(7) 5_666
C11 H11A 0.9900 .
C11 H11B 0.9900 .

loop_
_geom_torsion_atom_site_label_1
_geom_torsion_atom_site_label_2
_geom_torsion_atom_site_label_3
_geom_torsion_atom_site_label_4
_geom_torsion
_geom_torsion_site_symmetry_1
_geom_torsion_site_symmetry_4
Cu1 O1 C1 O3 6.3(5) . 7_657
Cu1 O1 C1 C2 -170.3(2) . .
Cu1 N1 C6 C7 -176.8(3) . .
Cu1 N1 C10 C9 176.3(3) . .
Cu1 O2 C5 O4 -0.7(5) . 7_657
Cu1 O2 C5 C4 -178.9(3) . .
O1 C1 C2 C3 106.2(4) . .
O3 C1 C2 C3 -70.7(4) 7_657 .
O4 C5 C4 C3 176.6(3) 7_657 6
N1 C6 C7 C8 1.1(6) . .
N1 C10 C9 C8 0.4(6) . .
C1 C2 C3 C4 75.8(4) . 6_556
O2 C5 C4 C3 -5.1(5) . 6
C6 N1 C10 C9 1.6(5) . .
C7 C8 C9 C10 -1.7(5) . .
C7 C8 C11 C11 108.6(5) . 5_666
C10 N1 C6 C7 -2.4(5) . .
C9 C8 C7 C6 1.0(5) . .
C9 C8 C11 C11 -71.0(5) . 5_666
C11 C8 C7 C6 -178.7(3) . .
C11 C8 C9 C10 178.0(3) . .

loop_
_smtbx_masks_void_nr
_smtbx_masks_void_average_x
_smtbx_masks_void_average_y
_smtbx_masks_void_average_z
_smtbx_masks_void_volume
_smtbx_masks_void_count_electrons
1 0.000 0.500 -0.639 253.8 63.6
2 0.500 0.000 -0.981 253.8 63.6
